data_4308769
loop_
_publ_author_name
'Maria B. Ezhova'
'Brian O. Patrick'
'Kapila N. Sereviratne'
'Brian R. James'
'Francis J. Waller'
'Michael E. Ford'

_publ_section_title
;
Interactions of Rh(III)-Dihydrido-Bis(phosphine) Complexes with
Semicarbazones
;
_journal_name_full 'Inorganic Chemistry'
_journal_page_first 1482
_journal_page_last 1491
_journal_paper_doi 10.1021/ic0489185
_journal_volume 44
_journal_year 2005
_chemical_formula_sum 'C45 H43 F6 N3 O P3 Rh'
_chemical_formula_weight 951.64
_chemical_name_systematic
; 
 ? 
;
_space_group_IT_number 2
_symmetry_cell_setting triclinic
_symmetry_space_group_name_Hall '-P 1'
_symmetry_space_group_name_H-M 'P -1'
_atom_sites_solution_hydrogens geom
_atom_sites_solution_primary direct
_atom_sites_solution_secondary difmap
_audit_creation_method SHELXL-97
_cell_angle_alpha 67.437(2)
_cell_angle_beta 77.667(2)
_cell_angle_gamma 70.973(3)
_cell_formula_units_Z 2
_cell_length_a 12.9890(3)
_cell_length_b 14.1950(5)
_cell_length_c 14.7319(10)
_cell_measurement_reflns_used 11063
_cell_measurement_temperature 173(2)
_cell_measurement_theta_max 27.92
_cell_measurement_theta_min 3.23
_cell_volume 2359.1(2)
_computing_structure_refinement 'SHELXL-97 (Sheldrick, 1997)'
_computing_structure_solution 'SHELXS-97 (Sheldrick, 1990)'
_diffrn_ambient_temperature 173(2)
_diffrn_detector_area_resol_mean 11.76
_diffrn_measured_fraction_theta_full 0.796
_diffrn_measured_fraction_theta_max 0.796
_diffrn_measurement_device_type 'Rigaku/ADSC CCD'
_diffrn_measurement_method 'area detector'
_diffrn_radiation_monochromator graphite
_diffrn_radiation_source 'fine-focus sealed tube'
_diffrn_radiation_type MoK\a
_diffrn_radiation_wavelength 0.71069
_diffrn_reflns_av_R_equivalents 0.052
_diffrn_reflns_av_sigmaI/netI 0.0815
_diffrn_reflns_limit_h_max 15
_diffrn_reflns_limit_h_min -14
_diffrn_reflns_limit_k_max 17
_diffrn_reflns_limit_k_min -18
_diffrn_reflns_limit_l_max 16
_diffrn_reflns_limit_l_min -16
_diffrn_reflns_number 8987
_diffrn_reflns_theta_full 27.92
_diffrn_reflns_theta_max 27.92
_diffrn_reflns_theta_min 3.23
_exptl_absorpt_coefficient_mu 0.523
_exptl_absorpt_correction_T_max 1.0000
_exptl_absorpt_correction_T_min 0.6788
_exptl_absorpt_correction_type multi-scan
_exptl_crystal_colour colourless
_exptl_crystal_density_diffrn 1.340
_exptl_crystal_density_method 'not measured'
_exptl_crystal_description prism
_exptl_crystal_F_000 972
_exptl_crystal_size_max 0.40
_exptl_crystal_size_mid 0.20
_exptl_crystal_size_min 0.20
_refine_diff_density_max 1.046
_refine_diff_density_min -0.637
_refine_diff_density_rms 0.102
_refine_ls_extinction_method none
_refine_ls_goodness_of_fit_ref 1.059
_refine_ls_hydrogen_treatment mixed
_refine_ls_matrix_type full
_refine_ls_number_parameters 554
_refine_ls_number_reflns 8987
_refine_ls_number_restraints 0
_refine_ls_restrained_S_all 1.059
_refine_ls_R_factor_all 0.0657
_refine_ls_R_factor_gt 0.0463
_refine_ls_shift/su_max 0.071
_refine_ls_shift/su_mean 0.002
_refine_ls_structure_factor_coef Fsqd
_refine_ls_weighting_details 'w=1/[\s^2^(Fo^2^)+(0.0582P)^2^+0.6263P] where P=(Fo^2^+2Fc^2^)/3'
_refine_ls_weighting_scheme calc
_refine_ls_wR_factor_gt 0.1166
_refine_ls_wR_factor_ref 0.1242
_reflns_number_gt 6940
_reflns_number_total 8987
_reflns_threshold_expression >2sigma(I)
_cod_data_source_file ic0489185si20040806_022740.cif
_cod_data_source_block bj312
_cod_depositor_comments
;
The following automatic conversions were performed:

'_refine_ls_weighting_scheme' value 'calc
w=1/[\s^2^(Fo^2^)+(0.0582P)^2^+0.6263P] where P=(Fo^2^+2Fc^2^)/3' was
changed to 'calc'. New tag '_refine_ls_weighting_details' was
created. The value of the new tag was set to
'w=1/[\s^2^(Fo^2^)+(0.0582P)^2^+0.6263P] where P=(Fo^2^+2Fc^2^)/3'.

Automatic conversion script
Id: cif_fix_values 3143 2015-03-26 13:38:13Z robertas 
;
_cod_original_cell_volume 2359.09(19)
_cod_database_code 4308769

loop_
_symmetry_equiv_pos_as_xyz
'x, y, z'
'-x, -y, -z'

loop_
_atom_site_label
_atom_site_type_symbol
_atom_site_fract_x
_atom_site_fract_y
_atom_site_fract_z
_atom_site_U_iso_or_equiv
_atom_site_adp_type
_atom_site_occupancy
_atom_site_calc_flag
_atom_site_refinement_flags
_atom_site_disorder_assembly
_atom_site_disorder_group
Rh1 Rh 0.95959(2) 0.41064(2) 0.79719(2) 0.01444(9) Uani 1 d . . .
P1 P 1.11568(7) 0.27292(7) 0.79951(7) 0.01445(19) Uani 1 d . . .
P2 P 0.82499(7) 0.56260(7) 0.80141(7) 0.01473(19) Uani 1 d . . .
P3 P 0.74678(9) 0.20875(8) 0.52585(8) 0.0252(2) Uani 1 d . . .
F1A F 0.8641(3) 0.2242(4) 0.5164(4) 0.0792(16) Uani 0.831(4) d P . .
F2A F 0.7567(5) 0.1334(3) 0.6378(3) 0.0770(17) Uani 0.831(4) d P . .
F3A F 0.6293(3) 0.1980(5) 0.5366(4) 0.0837(16) Uani 0.831(4) d P . .
F4A F 0.7338(4) 0.2851(3) 0.4159(3) 0.0557(11) Uani 0.831(4) d P . .
F1B F 0.8190(16) 0.185(2) 0.612(2) 0.0792(16) Uani 0.169(4) d P . .
F2B F 0.682(3) 0.1382(14) 0.5997(15) 0.0770(17) Uani 0.169(4) d P . .
F3B F 0.6884(18) 0.241(2) 0.432(2) 0.0837(16) Uani 0.169(4) d P . .
F4B F 0.8146(18) 0.2875(14) 0.4498(13) 0.0557(11) Uani 0.169(4) d P . .
F5 F 0.8042(3) 0.1121(2) 0.4900(2) 0.0666(10) Uani 1 d . . .
F6 F 0.6942(3) 0.3086(2) 0.5649(2) 0.0600(9) Uani 1 d . . .
O1 O 0.9643(2) 0.45213(19) 0.63427(18) 0.0185(5) Uani 1 d . . .
N1 N 0.8462(3) 0.3500(2) 0.6798(2) 0.0191(7) Uani 1 d . . .
H1 H 0.8059 0.3224 0.6616 0.023 Uiso 1 calc R . .
N2 N 0.8424(2) 0.3363(2) 0.7785(2) 0.0161(6) Uani 1 d . . .
N3 N 0.9161(3) 0.4096(3) 0.5192(2) 0.0307(8) Uani 1 d . . .
H3A H 0.9568 0.4456 0.4716 0.037 Uiso 1 calc R . .
H3B H 0.8783 0.3760 0.5057 0.037 Uiso 1 calc R . .
C1 C 1.1107(3) 0.1920(3) 0.7308(3) 0.0192(8) Uani 1 d . . .
C2 C 1.0422(3) 0.1251(3) 0.7664(3) 0.0232(8) Uani 1 d . . .
H2 H 1.0017 0.1179 0.8294 0.028 Uiso 1 calc R . .
C3 C 1.0322(4) 0.0689(3) 0.7115(3) 0.0300(10) Uani 1 d . . .
H3 H 0.9850 0.0237 0.7370 0.036 Uiso 1 calc R . .
C4 C 1.0898(4) 0.0782(4) 0.6209(4) 0.0439(12) Uani 1 d . . .
H4 H 1.0838 0.0389 0.5836 0.053 Uiso 1 calc R . .
C5 C 1.1573(5) 0.1455(5) 0.5838(4) 0.0548(15) Uani 1 d . . .
H5 H 1.1968 0.1530 0.5204 0.066 Uiso 1 calc R . .
C6 C 1.1674(4) 0.2015(4) 0.6382(3) 0.0399(12) Uani 1 d . . .
H6 H 1.2139 0.2473 0.6119 0.048 Uiso 1 calc R . .
C7 C 1.1524(3) 0.1794(3) 0.9214(3) 0.0176(7) Uani 1 d . . .
C8 C 1.1887(4) 0.0705(3) 0.9429(3) 0.0366(11) Uani 1 d . . .
H8 H 1.1950 0.0413 0.8931 0.044 Uiso 1 calc R . .
C9 C 1.2157(5) 0.0044(3) 1.0369(4) 0.0551(16) Uani 1 d . . .
H9 H 1.2387 -0.0701 1.0514 0.066 Uiso 1 calc R . .
C10 C 1.2099(5) 0.0448(4) 1.1094(4) 0.0457(13) Uani 1 d . . .
H10 H 1.2292 -0.0011 1.1735 0.055 Uiso 1 calc R . .
C11 C 1.1755(4) 0.1532(3) 1.0877(3) 0.0312(10) Uani 1 d . . .
H11 H 1.1717 0.1822 1.1370 0.037 Uiso 1 calc R . .
C12 C 1.1468(3) 0.2189(3) 0.9957(3) 0.0233(8) Uani 1 d . . .
H12 H 1.1226 0.2933 0.9823 0.028 Uiso 1 calc R . .
C13 C 1.2407(3) 0.3143(3) 0.7418(3) 0.0175(7) Uani 1 d . . .
C14 C 1.3427(3) 0.2400(3) 0.7504(3) 0.0277(9) Uani 1 d . . .
H14 H 1.3475 0.1681 0.7898 0.033 Uiso 1 calc R . .
C15 C 1.4367(3) 0.2695(3) 0.7025(3) 0.0315(10) Uani 1 d . . .
H15 H 1.5054 0.2177 0.7078 0.038 Uiso 1 calc R . .
C16 C 1.4308(3) 0.3746(3) 0.6465(3) 0.0273(9) Uani 1 d . . .
H16 H 1.4956 0.3954 0.6147 0.033 Uiso 1 calc R . .
C17 C 1.3303(3) 0.4487(3) 0.6374(3) 0.0265(9) Uani 1 d . . .
H17 H 1.3259 0.5206 0.5983 0.032 Uiso 1 calc R . .
C18 C 1.2358(3) 0.4192(3) 0.6846(3) 0.0209(8) Uani 1 d . . .
H18 H 1.1671 0.4711 0.6780 0.025 Uiso 1 calc R . .
C19 C 0.8647(3) 0.6876(3) 0.7383(3) 0.0190(8) Uani 1 d . . .
C20 C 0.9714(3) 0.6887(3) 0.7383(3) 0.0290(9) Uani 1 d . . .
H20 H 1.0245 0.6249 0.7677 0.035 Uiso 1 calc R . .
C21 C 1.0002(4) 0.7851(4) 0.6942(4) 0.0377(11) Uani 1 d . . .
H21 H 1.0732 0.7859 0.6934 0.045 Uiso 1 calc R . .
C22 C 0.9246(4) 0.8773(3) 0.6528(3) 0.0349(11) Uani 1 d . . .
H22 H 0.9448 0.9419 0.6233 0.042 Uiso 1 calc R . .
C23 C 0.8185(4) 0.8763(3) 0.6540(3) 0.0318(10) Uani 1 d . . .
H23 H 0.7656 0.9407 0.6256 0.038 Uiso 1 calc R . .
C24 C 0.7878(3) 0.7817(3) 0.6965(3) 0.0236(8) Uani 1 d . . .
H24 H 0.7145 0.7819 0.6968 0.028 Uiso 1 calc R . .
C25 C 0.7104(3) 0.5840(3) 0.7363(3) 0.0194(8) Uani 1 d . . .
C26 C 0.7237(3) 0.6172(3) 0.6331(3) 0.0268(9) Uani 1 d . . .
H26 H 0.7899 0.6329 0.5981 0.032 Uiso 1 calc R . .
C27 C 0.6411(4) 0.6272(3) 0.5817(4) 0.0373(11) Uani 1 d . . .
H27 H 0.6510 0.6505 0.5115 0.045 Uiso 1 calc R . .
C28 C 0.5445(4) 0.6039(4) 0.6307(4) 0.0417(12) Uani 1 d . . .
H28 H 0.4879 0.6115 0.5947 0.050 Uiso 1 calc R . .
C29 C 0.5312(4) 0.5693(3) 0.7326(4) 0.0398(12) Uani 1 d . . .
H29 H 0.4654 0.5522 0.7670 0.048 Uiso 1 calc R . .
C30 C 0.6136(3) 0.5593(3) 0.7855(3) 0.0281(9) Uani 1 d . . .
H30 H 0.6035 0.5355 0.8557 0.034 Uiso 1 calc R . .
C31 C 0.7610(3) 0.5742(3) 0.9217(3) 0.0193(8) Uani 1 d . . .
C32 C 0.7939(4) 0.4965(3) 1.0094(3) 0.0302(9) Uani 1 d . . .
H32 H 0.8508 0.4346 1.0083 0.036 Uiso 1 calc R . .
C33 C 0.7447(4) 0.5080(4) 1.0988(3) 0.0395(11) Uani 1 d . . .
H33 H 0.7671 0.4534 1.1587 0.047 Uiso 1 calc R . .
C34 C 0.6632(4) 0.5981(4) 1.1019(3) 0.0358(11) Uani 1 d . . .
H34 H 0.6303 0.6058 1.1636 0.043 Uiso 1 calc R . .
C35 C 0.6297(4) 0.6768(4) 1.0155(3) 0.0345(10) Uani 1 d . . .
H35 H 0.5739 0.7391 1.0174 0.041 Uiso 1 calc R . .
C36 C 0.6773(3) 0.6653(3) 0.9257(3) 0.0312(10) Uani 1 d . . .
H36 H 0.6531 0.7195 0.8661 0.037 Uiso 1 calc R . .
C37 C 0.9119(3) 0.4057(3) 0.6113(3) 0.0190(8) Uani 1 d . . .
C38 C 0.7650(3) 0.2983(3) 0.8374(3) 0.0172(7) Uani 1 d . . .
C39 C 0.6791(3) 0.2771(3) 0.7993(3) 0.0274(9) Uani 1 d . . .
H39A H 0.6415 0.3426 0.7505 0.041 Uiso 1 calc R . .
H39B H 0.6259 0.2521 0.8544 0.041 Uiso 1 calc R . .
H39C H 0.7139 0.2230 0.7682 0.041 Uiso 1 calc R . .
C40 C 0.7617(3) 0.2741(3) 0.9451(3) 0.0213(8) Uani 1 d . . .
C41 C 0.8543(3) 0.2203(3) 0.9947(3) 0.0246(8) Uani 1 d . . .
H41 H 0.9230 0.2008 0.9586 0.029 Uiso 1 calc R . .
C42 C 0.8488(4) 0.1944(4) 1.0959(3) 0.0370(11) Uani 1 d . . .
H42 H 0.9134 0.1582 1.1287 0.044 Uiso 1 calc R . .
C43 C 0.7486(4) 0.2216(4) 1.1497(4) 0.0450(12) Uani 1 d . . .
H43 H 0.7442 0.2042 1.2191 0.054 Uiso 1 calc R . .
C44 C 0.6566(4) 0.2733(4) 1.1014(4) 0.0448(12) Uani 1 d . . .
H44 H 0.5879 0.2913 1.1378 0.054 Uiso 1 calc R . .
C45 C 0.6621(3) 0.3000(3) 1.0001(3) 0.0314(10) Uani 1 d . . .
H45 H 0.5972 0.3364 0.9678 0.038 Uiso 1 calc R . .
H51 H 1.033(3) 0.469(3) 0.806(3) 0.018(10) Uiso 1 d . . .
H52 H 0.959(3) 0.380(3) 0.911(3) 0.030(11) Uiso 1 d . . .

loop_
_atom_site_aniso_label
_atom_site_aniso_U_11
_atom_site_aniso_U_22
_atom_site_aniso_U_33
_atom_site_aniso_U_23
_atom_site_aniso_U_13
_atom_site_aniso_U_12
Rh1 0.01640(15) 0.01552(15) 0.01383(16) -0.00707(10) 0.00042(11) -0.00618(10)
P1 0.0172(4) 0.0156(4) 0.0127(5) -0.0074(3) 0.0005(4) -0.0054(3)
P2 0.0169(5) 0.0159(4) 0.0138(5) -0.0074(3) 0.0008(4) -0.0060(3)
P3 0.0283(6) 0.0212(5) 0.0278(6) -0.0105(4) -0.0020(5) -0.0068(4)
F1A 0.038(2) 0.107(4) 0.133(5) -0.082(4) -0.001(3) -0.026(2)
F2A 0.154(5) 0.0340(19) 0.027(2) -0.0064(15) -0.027(2) 0.002(2)
F3A 0.050(3) 0.149(4) 0.093(4) -0.071(4) 0.019(2) -0.060(3)
F4A 0.067(3) 0.044(2) 0.032(2) -0.0038(15) -0.0032(18) 0.0038(18)
F1B 0.038(2) 0.107(4) 0.133(5) -0.082(4) -0.001(3) -0.026(2)
F2B 0.154(5) 0.0340(19) 0.027(2) -0.0064(15) -0.027(2) 0.002(2)
F3B 0.050(3) 0.149(4) 0.093(4) -0.071(4) 0.019(2) -0.060(3)
F4B 0.067(3) 0.044(2) 0.032(2) -0.0038(15) -0.0032(18) 0.0038(18)
F5 0.116(3) 0.0263(15) 0.0481(19) -0.0218(13) 0.0154(19) -0.0117(16)
F6 0.080(2) 0.0333(15) 0.056(2) -0.0240(14) 0.0158(17) -0.0045(14)
O1 0.0250(14) 0.0218(13) 0.0119(13) -0.0049(10) -0.0002(11) -0.0124(10)
N1 0.0272(17) 0.0252(16) 0.0130(16) -0.0075(12) -0.0020(13) -0.0162(13)
N2 0.0217(16) 0.0160(15) 0.0150(16) -0.0074(12) -0.0026(13) -0.0079(12)
N3 0.046(2) 0.046(2) 0.0132(18) -0.0103(15) 0.0035(16) -0.0330(18)
C1 0.0248(19) 0.0187(18) 0.0155(19) -0.0082(14) -0.0023(15) -0.0049(14)
C2 0.029(2) 0.025(2) 0.021(2) -0.0125(16) -0.0004(17) -0.0112(16)
C3 0.037(2) 0.030(2) 0.032(3) -0.0138(18) -0.004(2) -0.0165(18)
C4 0.067(3) 0.055(3) 0.033(3) -0.032(2) 0.003(2) -0.030(3)
C5 0.084(4) 0.082(4) 0.029(3) -0.037(3) 0.021(3) -0.057(3)
C6 0.060(3) 0.053(3) 0.027(3) -0.027(2) 0.018(2) -0.039(2)
C7 0.0209(18) 0.0173(18) 0.0160(19) -0.0053(14) -0.0021(15) -0.0073(14)
C8 0.068(3) 0.019(2) 0.027(2) -0.0078(17) -0.022(2) -0.008(2)
C9 0.112(5) 0.019(2) 0.041(3) -0.002(2) -0.040(3) -0.016(3)
C10 0.078(4) 0.040(3) 0.023(3) 0.003(2) -0.018(2) -0.030(3)
C11 0.044(3) 0.037(2) 0.018(2) -0.0108(17) -0.0024(19) -0.0164(19)
C12 0.030(2) 0.0224(19) 0.020(2) -0.0078(15) -0.0045(17) -0.0073(16)
C13 0.0198(18) 0.0202(18) 0.0171(19) -0.0110(14) 0.0001(15) -0.0068(14)
C14 0.027(2) 0.022(2) 0.033(2) -0.0106(17) 0.0023(18) -0.0067(16)
C15 0.020(2) 0.035(2) 0.040(3) -0.020(2) 0.0015(19) -0.0027(17)
C16 0.028(2) 0.041(2) 0.020(2) -0.0149(18) 0.0075(17) -0.0190(18)
C17 0.033(2) 0.023(2) 0.022(2) -0.0030(16) -0.0025(18) -0.0116(17)
C18 0.0216(19) 0.0229(19) 0.018(2) -0.0061(15) -0.0023(16) -0.0062(15)
C19 0.028(2) 0.0195(18) 0.0139(19) -0.0092(14) 0.0021(15) -0.0102(15)
C20 0.030(2) 0.028(2) 0.035(3) -0.0168(18) 0.0044(19) -0.0133(17)
C21 0.039(3) 0.046(3) 0.046(3) -0.027(2) 0.012(2) -0.030(2)
C22 0.060(3) 0.029(2) 0.026(2) -0.0117(18) 0.002(2) -0.026(2)
C23 0.062(3) 0.021(2) 0.018(2) -0.0056(16) -0.006(2) -0.0195(19)
C24 0.035(2) 0.024(2) 0.018(2) -0.0089(15) -0.0021(17) -0.0138(17)
C25 0.0214(19) 0.0170(18) 0.023(2) -0.0091(15) -0.0025(16) -0.0064(14)
C26 0.028(2) 0.031(2) 0.028(2) -0.0158(17) -0.0032(18) -0.0100(17)
C27 0.052(3) 0.036(2) 0.033(3) -0.015(2) -0.017(2) -0.011(2)
C28 0.037(3) 0.046(3) 0.053(3) -0.018(2) -0.023(2) -0.012(2)
C29 0.023(2) 0.037(3) 0.063(4) -0.015(2) -0.006(2) -0.0146(19)
C30 0.025(2) 0.028(2) 0.033(2) -0.0088(18) -0.0036(18) -0.0118(17)
C31 0.0201(18) 0.0238(19) 0.018(2) -0.0102(15) 0.0031(15) -0.0105(15)
C32 0.036(2) 0.032(2) 0.022(2) -0.0129(17) -0.0006(19) -0.0068(18)
C33 0.051(3) 0.052(3) 0.019(2) -0.016(2) 0.001(2) -0.015(2)
C34 0.035(2) 0.064(3) 0.025(2) -0.033(2) 0.014(2) -0.025(2)
C35 0.033(2) 0.048(3) 0.031(3) -0.029(2) 0.014(2) -0.013(2)
C36 0.031(2) 0.035(2) 0.027(2) -0.0161(18) 0.0082(18) -0.0083(18)
C37 0.0230(19) 0.0193(18) 0.0165(19) -0.0056(14) -0.0018(15) -0.0088(15)
C38 0.0191(18) 0.0145(17) 0.0188(19) -0.0053(14) 0.0014(15) -0.0081(14)
C39 0.027(2) 0.032(2) 0.028(2) -0.0087(17) 0.0001(18) -0.0179(17)
C40 0.023(2) 0.0232(19) 0.022(2) -0.0096(15) 0.0046(16) -0.0141(15)
C41 0.027(2) 0.027(2) 0.021(2) -0.0064(16) 0.0011(17) -0.0123(16)
C42 0.046(3) 0.040(3) 0.022(2) -0.0016(19) -0.005(2) -0.017(2)
C43 0.055(3) 0.060(3) 0.020(2) -0.013(2) 0.010(2) -0.025(3)
C44 0.040(3) 0.065(3) 0.029(3) -0.022(2) 0.019(2) -0.019(2)
C45 0.026(2) 0.038(2) 0.029(2) -0.0128(19) 0.0045(18) -0.0110(18)

loop_
_atom_type_symbol
_atom_type_description
_atom_type_scat_dispersion_real
_atom_type_scat_dispersion_imag
_atom_type_scat_source
C C 0.0033 0.0016 'International Tables Vol C Tables 4.2.6.8 and 6.1.1.4'
H H 0.0000 0.0000 'International Tables Vol C Tables 4.2.6.8 and 6.1.1.4'
N N 0.0061 0.0033 'International Tables Vol C Tables 4.2.6.8 and 6.1.1.4'
P P 0.1023 0.0942 'International Tables Vol C Tables 4.2.6.8 and 6.1.1.4'
O O 0.0106 0.0060 'International Tables Vol C Tables 4.2.6.8 and 6.1.1.4'
Rh Rh -1.1178 0.9187 'International Tables Vol C Tables 4.2.6.8 and 6.1.1.4'
F F 0.0171 0.0103 'International Tables Vol C Tables 4.2.6.8 and 6.1.1.4'

loop_
_geom_angle_atom_site_label_1
_geom_angle_atom_site_label_2
_geom_angle_atom_site_label_3
_geom_angle
_geom_angle_site_symmetry_1
_geom_angle_site_symmetry_3
_geom_angle_publ_flag
N2 Rh1 O1 74.62(10) . . ?
N2 Rh1 P2 93.03(8) . . ?
O1 Rh1 P2 93.94(7) . . ?
N2 Rh1 P1 97.80(8) . . ?
O1 Rh1 P1 89.88(7) . . ?
P2 Rh1 P1 169.12(3) . . ?
N2 Rh1 H51 175.6(14) . . ?
O1 Rh1 H51 103.4(15) . . ?
P2 Rh1 H51 83.2(14) . . ?
P1 Rh1 H51 86.0(14) . . ?
N2 Rh1 H52 105.8(15) . . ?
O1 Rh1 H52 178.7(16) . . ?
P2 Rh1 H52 87.2(15) . . ?
P1 Rh1 H52 88.9(15) . . ?
H51 Rh1 H52 76(2) . . ?
C1 P1 C7 105.28(16) . . ?
C1 P1 C13 102.69(17) . . ?
C7 P1 C13 103.29(17) . . ?
C1 P1 Rh1 113.37(12) . . ?
C7 P1 Rh1 116.17(12) . . ?
C13 P1 Rh1 114.57(11) . . ?
C25 P2 C31 104.23(17) . . ?
C25 P2 C19 102.33(17) . . ?
C31 P2 C19 102.42(16) . . ?
C25 P2 Rh1 111.39(11) . . ?
C31 P2 Rh1 118.84(12) . . ?
C19 P2 Rh1 115.74(12) . . ?
F2B P3 F3A 44.9(10) . . ?
F2B P3 F3B 100.1(14) . . ?
F3A P3 F3B 59.7(9) . . ?
F2B P3 F5 84.9(7) . . ?
F3A P3 F5 95.3(2) . . ?
F3B P3 F5 78.6(10) . . ?
F2B P3 F4A 134.0(11) . . ?
F3A P3 F4A 90.3(3) . . ?
F3B P3 F4A 34.6(9) . . ?
F5 P3 F4A 90.59(19) . . ?
F2B P3 F1A 135.7(11) . . ?
F3A P3 F1A 177.4(2) . . ?
F3B P3 F1A 120.9(9) . . ?
F5 P3 F1A 87.3(2) . . ?
F4A P3 F1A 89.6(3) . . ?
F2B P3 F2A 45.3(10) . . ?
F3A P3 F2A 88.6(3) . . ?
F3B P3 F2A 144.9(10) . . ?
F5 P3 F2A 90.64(18) . . ?
F4A P3 F2A 178.5(2) . . ?
F1A P3 F2A 91.4(3) . . ?
F2B P3 F4B 177.5(10) . . ?
F3A P3 F4B 135.5(8) . . ?
F3B P3 F4B 81.4(12) . . ?
F5 P3 F4B 97.4(7) . . ?
F4A P3 F4B 47.2(8) . . ?
F1A P3 F4B 43.8(7) . . ?
F2A P3 F4B 133.5(8) . . ?
F2B P3 F1B 87.9(14) . . ?
F3A P3 F1B 128.0(10) . . ?
F3B P3 F1B 172.0(13) . . ?
F5 P3 F1B 101.7(8) . . ?
F4A P3 F1B 137.6(10) . . ?
F1A P3 F1B 51.3(9) . . ?
F2A P3 F1B 43.0(10) . . ?
F4B P3 F1B 90.7(12) . . ?
F2B P3 F6 96.6(7) . . ?
F3A P3 F6 88.0(2) . . ?
F3B P3 F6 104.2(10) . . ?
F5 P3 F6 176.5(2) . . ?
F4A P3 F6 90.55(18) . . ?
F1A P3 F6 89.4(2) . . ?
F2A P3 F6 88.28(18) . . ?
F4B P3 F6 81.0(7) . . ?
F1B P3 F6 75.3(8) . . ?
F4B F1A F1B 125.1(14) . . ?
F4B F1A P3 68.8(11) . . ?
F1B F1A P3 65.3(8) . . ?
F1B F2A F2B 131.2(18) . . ?
F1B F2A P3 69.2(14) . . ?
F2B F2A P3 62.7(10) . . ?
F2B F3A F3B 118.1(17) . . ?
F2B F3A P3 64.5(14) . . ?
F3B F3A P3 60.2(8) . . ?
F3B F4A F4B 137(2) . . ?
F3B F4A P3 71.5(17) . . ?
F4B F4A P3 67.2(8) . . ?
F2A F1B F1A 125.6(19) . . ?
F2A F1B P3 67.8(10) . . ?
F1A F1B P3 63.4(12) . . ?
F3A F2B F2A 138(2) . . ?
F3A F2B P3 70.6(10) . . ?
F2A F2B P3 72.0(16) . . ?
F4A F3B F3A 125(2) . . ?
F4A F3B P3 73.8(15) . . ?
F3A F3B P3 60.0(10) . . ?
F1A F4B F4A 129.9(17) . . ?
F1A F4B P3 67.5(9) . . ?
F4A F4B P3 65.6(10) . . ?
C37 O1 Rh1 113.4(2) . . ?
C37 N1 N2 120.0(3) . . ?
C37 N1 H1 120.0 . . ?
N2 N1 H1 120.0 . . ?
C38 N2 N1 116.5(3) . . ?
C38 N2 Rh1 132.8(3) . . ?
N1 N2 Rh1 109.9(2) . . ?
C37 N3 H3A 120.0 . . ?
C37 N3 H3B 120.0 . . ?
H3A N3 H3B 120.0 . . ?
C6 C1 C2 117.9(4) . . ?
C6 C1 P1 121.2(3) . . ?
C2 C1 P1 120.7(3) . . ?
C3 C2 C1 121.1(4) . . ?
C3 C2 H2 119.5 . . ?
C1 C2 H2 119.5 . . ?
C4 C3 C2 120.2(4) . . ?
C4 C3 H3 119.9 . . ?
C2 C3 H3 119.9 . . ?
C3 C4 C5 119.5(4) . . ?
C3 C4 H4 120.3 . . ?
C5 C4 H4 120.3 . . ?
C6 C5 C4 120.4(5) . . ?
C6 C5 H5 119.8 . . ?
C4 C5 H5 119.8 . . ?
C5 C6 C1 120.9(4) . . ?
C5 C6 H6 119.5 . . ?
C1 C6 H6 119.5 . . ?
C8 C7 C12 118.1(4) . . ?
C8 C7 P1 123.3(3) . . ?
C12 C7 P1 118.6(3) . . ?
C9 C8 C7 120.1(4) . . ?
C9 C8 H8 120.0 . . ?
C7 C8 H8 120.0 . . ?
C10 C9 C8 121.1(4) . . ?
C10 C9 H9 119.4 . . ?
C8 C9 H9 119.4 . . ?
C9 C10 C11 118.9(4) . . ?
C9 C10 H10 120.5 . . ?
C11 C10 H10 120.5 . . ?
C12 C11 C10 120.4(4) . . ?
C12 C11 H11 119.8 . . ?
C10 C11 H11 119.8 . . ?
C11 C12 C7 121.4(4) . . ?
C11 C12 H12 119.3 . . ?
C7 C12 H12 119.3 . . ?
C18 C13 C14 118.5(3) . . ?
C18 C13 P1 120.9(3) . . ?
C14 C13 P1 120.5(3) . . ?
C15 C14 C13 120.9(4) . . ?
C15 C14 H14 119.6 . . ?
C13 C14 H14 119.6 . . ?
C14 C15 C16 120.1(4) . . ?
C14 C15 H15 120.0 . . ?
C16 C15 H15 120.0 . . ?
C17 C16 C15 119.5(4) . . ?
C17 C16 H16 120.3 . . ?
C15 C16 H16 120.3 . . ?
C16 C17 C18 120.6(4) . . ?
C16 C17 H17 119.7 . . ?
C18 C17 H17 119.7 . . ?
C17 C18 C13 120.5(3) . . ?
C17 C18 H18 119.8 . . ?
C13 C18 H18 119.8 . . ?
C24 C19 C20 119.5(3) . . ?
C24 C19 P2 120.8(3) . . ?
C20 C19 P2 119.6(3) . . ?
C19 C20 C21 119.5(4) . . ?
C19 C20 H20 120.3 . . ?
C21 C20 H20 120.3 . . ?
C22 C21 C20 120.8(4) . . ?
C22 C21 H21 119.6 . . ?
C20 C21 H21 119.6 . . ?
C21 C22 C23 119.7(4) . . ?
C21 C22 H22 120.2 . . ?
C23 C22 H22 120.2 . . ?
C22 C23 C24 120.8(4) . . ?
C22 C23 H23 119.6 . . ?
C24 C23 H23 119.6 . . ?
C19 C24 C23 119.7(4) . . ?
C19 C24 H24 120.1 . . ?
C23 C24 H24 120.1 . . ?
C30 C25 C26 118.5(4) . . ?
C30 C25 P2 122.3(3) . . ?
C26 C25 P2 118.9(3) . . ?
C27 C26 C25 120.4(4) . . ?
C27 C26 H26 119.8 . . ?
C25 C26 H26 119.8 . . ?
C28 C27 C26 121.0(5) . . ?
C28 C27 H27 119.5 . . ?
C26 C27 H27 119.5 . . ?
C29 C28 C27 119.1(4) . . ?
C29 C28 H28 120.5 . . ?
C27 C28 H28 120.5 . . ?
C28 C29 C30 120.5(4) . . ?
C28 C29 H29 119.7 . . ?
C30 C29 H29 119.7 . . ?
C25 C30 C29 120.4(4) . . ?
C25 C30 H30 119.8 . . ?
C29 C30 H30 119.8 . . ?
C32 C31 C36 118.4(4) . . ?
C32 C31 P2 121.9(3) . . ?
C36 C31 P2 119.6(3) . . ?
C31 C32 C33 120.6(4) . . ?
C31 C32 H32 119.7 . . ?
C33 C32 H32 119.7 . . ?
C34 C33 C32 120.5(4) . . ?
C34 C33 H33 119.7 . . ?
C32 C33 H33 119.7 . . ?
C35 C34 C33 119.9(4) . . ?
C35 C34 H34 120.1 . . ?
C33 C34 H34 120.1 . . ?
C34 C35 C36 120.0(4) . . ?
C34 C35 H35 120.0 . . ?
C36 C35 H35 120.0 . . ?
C35 C36 C31 120.6(4) . . ?
C35 C36 H36 119.7 . . ?
C31 C36 H36 119.7 . . ?
O1 C37 N3 122.4(3) . . ?
O1 C37 N1 121.3(3) . . ?
N3 C37 N1 116.3(3) . . ?
N2 C38 C40 119.0(3) . . ?
N2 C38 C39 121.7(3) . . ?
C40 C38 C39 119.3(3) . . ?
C38 C39 H39A 109.5 . . ?
C38 C39 H39B 109.5 . . ?
H39A C39 H39B 109.5 . . ?
C38 C39 H39C 109.5 . . ?
H39A C39 H39C 109.5 . . ?
H39B C39 H39C 109.5 . . ?
C41 C40 C45 118.1(4) . . ?
C41 C40 C38 122.0(3) . . ?
C45 C40 C38 119.8(4) . . ?
C40 C41 C42 121.1(4) . . ?
C40 C41 H41 119.4 . . ?
C42 C41 H41 119.4 . . ?
C41 C42 C43 120.0(4) . . ?
C41 C42 H42 120.0 . . ?
C43 C42 H42 120.0 . . ?
C44 C43 C42 119.2(4) . . ?
C44 C43 H43 120.4 . . ?
C42 C43 H43 120.4 . . ?
C43 C44 C45 120.9(4) . . ?
C43 C44 H44 119.5 . . ?
C45 C44 H44 119.5 . . ?
C44 C45 C40 120.7(4) . . ?
C44 C45 H45 119.7 . . ?
C40 C45 H45 119.7 . . ?

loop_
_geom_bond_atom_site_label_1
_geom_bond_atom_site_label_2
_geom_bond_distance
_geom_bond_site_symmetry_2
_geom_bond_publ_flag
Rh1 N2 2.225(3) . ?
Rh1 O1 2.233(2) . ?
Rh1 P2 2.3045(9) . ?
Rh1 P1 2.3081(9) . ?
Rh1 H51 1.50(4) . ?
Rh1 H52 1.56(4) . ?
P1 C1 1.822(4) . ?
P1 C7 1.827(4) . ?
P1 C13 1.831(4) . ?
P2 C25 1.822(4) . ?
P2 C31 1.834(4) . ?
P2 C19 1.845(4) . ?
P3 F2B 1.48(2) . ?
P3 F3A 1.551(4) . ?
P3 F3B 1.55(3) . ?
P3 F5 1.562(3) . ?
P3 F4A 1.574(4) . ?
P3 F1A 1.579(4) . ?
P3 F2A 1.589(4) . ?
P3 F4B 1.594(19) . ?
P3 F1B 1.60(2) . ?
P3 F6 1.623(3) . ?
F1A F4B 1.183(18) . ?
F1A F1B 1.38(3) . ?
F2A F1B 1.17(2) . ?
F2A F2B 1.19(3) . ?
F3A F2B 1.16(2) . ?
F3A F3B 1.55(3) . ?
F4A F3B 0.93(2) . ?
F4A F4B 1.27(2) . ?
O1 C37 1.254(4) . ?
N1 C37 1.354(5) . ?
N1 N2 1.383(4) . ?
N1 H1 0.8800 . ?
N2 C38 1.295(5) . ?
N3 C37 1.326(5) . ?
N3 H3A 0.8800 . ?
N3 H3B 0.8800 . ?
C1 C6 1.383(6) . ?
C1 C2 1.391(5) . ?
C2 C3 1.383(5) . ?
C2 H2 0.9500 . ?
C3 C4 1.365(6) . ?
C3 H3 0.9500 . ?
C4 C5 1.384(7) . ?
C4 H4 0.9500 . ?
C5 C6 1.377(6) . ?
C5 H5 0.9500 . ?
C6 H6 0.9500 . ?
C7 C8 1.387(5) . ?
C7 C12 1.390(5) . ?
C8 C9 1.384(6) . ?
C8 H8 0.9500 . ?
C9 C10 1.373(7) . ?
C9 H9 0.9500 . ?
C10 C11 1.380(6) . ?
C10 H10 0.9500 . ?
C11 C12 1.365(6) . ?
C11 H11 0.9500 . ?
C12 H12 0.9500 . ?
C13 C18 1.389(5) . ?
C13 C14 1.393(5) . ?
C14 C15 1.379(6) . ?
C14 H14 0.9500 . ?
C15 C16 1.386(6) . ?
C15 H15 0.9500 . ?
C16 C17 1.378(6) . ?
C16 H16 0.9500 . ?
C17 C18 1.383(6) . ?
C17 H17 0.9500 . ?
C18 H18 0.9500 . ?
C19 C24 1.387(5) . ?
C19 C20 1.391(6) . ?
C20 C21 1.408(6) . ?
C20 H20 0.9500 . ?
C21 C22 1.361(7) . ?
C21 H21 0.9500 . ?
C22 C23 1.379(7) . ?
C22 H22 0.9500 . ?
C23 C24 1.396(5) . ?
C23 H23 0.9500 . ?
C24 H24 0.9500 . ?
C25 C30 1.390(5) . ?
C25 C26 1.398(6) . ?
C26 C27 1.382(6) . ?
C26 H26 0.9500 . ?
C27 C28 1.381(7) . ?
C27 H27 0.9500 . ?
C28 C29 1.380(7) . ?
C28 H28 0.9500 . ?
C29 C30 1.396(6) . ?
C29 H29 0.9500 . ?
C30 H30 0.9500 . ?
C31 C32 1.380(6) . ?
C31 C36 1.404(5) . ?
C32 C33 1.381(6) . ?
C32 H32 0.9500 . ?
C33 C34 1.378(7) . ?
C33 H33 0.9500 . ?
C34 C35 1.373(7) . ?
C34 H34 0.9500 . ?
C35 C36 1.382(6) . ?
C35 H35 0.9500 . ?
C36 H36 0.9500 . ?
C38 C40 1.483(5) . ?
C38 C39 1.505(5) . ?
C39 H39A 0.9800 . ?
C39 H39B 0.9800 . ?
C39 H39C 0.9800 . ?
C40 C41 1.383(5) . ?
C40 C45 1.392(6) . ?
C41 C42 1.384(6) . ?
C41 H41 0.9500 . ?
C42 C43 1.392(7) . ?
C42 H42 0.9500 . ?
C43 C44 1.365(7) . ?
C43 H43 0.9500 . ?
C44 C45 1.383(7) . ?
C44 H44 0.9500 . ?
C45 H45 0.9500 . ?

loop_
_geom_torsion_atom_site_label_1
_geom_torsion_atom_site_label_2
_geom_torsion_atom_site_label_3
_geom_torsion_atom_site_label_4
_geom_torsion
_geom_torsion_site_symmetry_1
_geom_torsion_site_symmetry_2
_geom_torsion_site_symmetry_3
_geom_torsion_site_symmetry_4
_geom_torsion_publ_flag
N2 Rh1 P1 C1 27.74(15) . . . . ?
O1 Rh1 P1 C1 -46.72(15) . . . . ?
P2 Rh1 P1 C1 -157.4(2) . . . . ?
N2 Rh1 P1 C7 -94.42(15) . . . . ?
O1 Rh1 P1 C7 -168.87(14) . . . . ?
P2 Rh1 P1 C7 80.4(2) . . . . ?
N2 Rh1 P1 C13 145.17(15) . . . . ?
O1 Rh1 P1 C13 70.71(14) . . . . ?
P2 Rh1 P1 C13 -40.0(2) . . . . ?
N2 Rh1 P2 C25 -25.50(15) . . . . ?
O1 Rh1 P2 C25 49.28(15) . . . . ?
P1 Rh1 P2 C25 159.6(2) . . . . ?
N2 Rh1 P2 C31 95.63(16) . . . . ?
O1 Rh1 P2 C31 170.41(15) . . . . ?
P1 Rh1 P2 C31 -79.2(2) . . . . ?
N2 Rh1 P2 C19 -141.82(15) . . . . ?
O1 Rh1 P2 C19 -67.04(15) . . . . ?
P1 Rh1 P2 C19 43.3(2) . . . . ?
F2B P3 F1A F4B -176.4(14) . . . . ?
F3A P3 F1A F4B -75(7) . . . . ?
F3B P3 F1A F4B 28.8(16) . . . . ?
F5 P3 F1A F4B 103.6(10) . . . . ?
F4A P3 F1A F4B 13.0(10) . . . . ?
F2A P3 F1A F4B -165.8(10) . . . . ?
F1B P3 F1A F4B -149.1(15) . . . . ?
F6 P3 F1A F4B -77.5(10) . . . . ?
F2B P3 F1A F1B -27.3(15) . . . . ?
F3A P3 F1A F1B 74(7) . . . . ?
F3B P3 F1A F1B 177.9(16) . . . . ?
F5 P3 F1A F1B -107.3(11) . . . . ?
F4A P3 F1A F1B 162.1(11) . . . . ?
F2A P3 F1A F1B -16.7(11) . . . . ?
F4B P3 F1A F1B 149.1(15) . . . . ?
F6 P3 F1A F1B 71.6(11) . . . . ?
F2B P3 F2A F1B -171.2(16) . . . . ?
F3A P3 F2A F1B -158.2(11) . . . . ?
F3B P3 F2A F1B 177(2) . . . . ?
F5 P3 F2A F1B 106.6(11) . . . . ?
F4A P3 F2A F1B -111(10) . . . . ?
F1A P3 F2A F1B 19.2(11) . . . . ?
F4B P3 F2A F1B 5.7(15) . . . . ?
F6 P3 F2A F1B -70.1(11) . . . . ?
F3A P3 F2A F2B 13.0(11) . . . . ?
F3B P3 F2A F2B -12(2) . . . . ?
F5 P3 F2A F2B -82.2(11) . . . . ?
F4A P3 F2A F2B 60(10) . . . . ?
F1A P3 F2A F2B -169.6(11) . . . . ?
F4B P3 F2A F2B 176.9(14) . . . . ?
F1B P3 F2A F2B 171.2(16) . . . . ?
F6 P3 F2A F2B 101.1(11) . . . . ?
F3B P3 F3A F2B 150.8(16) . . . . ?
F5 P3 F3A F2B 77.4(11) . . . . ?
F4A P3 F3A F2B 168.0(11) . . . . ?
F1A P3 F3A F2B -104(7) . . . . ?
F2A P3 F3A F2B -13.1(11) . . . . ?
F4B P3 F3A F2B -176.4(14) . . . . ?
F1B P3 F3A F2B -31.8(15) . . . . ?
F6 P3 F3A F2B -101.4(11) . . . . ?
F2B P3 F3A F3B -150.8(16) . . . . ?
F5 P3 F3A F3B -73.4(12) . . . . ?
F4A P3 F3A F3B 17.2(12) . . . . ?
F1A P3 F3A F3B 105(7) . . . . ?
F2A P3 F3A F3B -163.9(12) . . . . ?
F4B P3 F3A F3B 32.8(16) . . . . ?
F1B P3 F3A F3B 177.4(16) . . . . ?
F6 P3 F3A F3B 107.8(12) . . . . ?
F2B P3 F4A F3B -15(2) . . . . ?
F3A P3 F4A F3B -26.8(17) . . . . ?
F5 P3 F4A F3B 68.4(17) . . . . ?
F1A P3 F4A F3B 155.7(17) . . . . ?
F2A P3 F4A F3B -74(10) . . . . ?
F4B P3 F4A F3B 168.0(19) . . . . ?
F1B P3 F4A F3B 177(2) . . . . ?
F6 P3 F4A F3B -114.9(17) . . . . ?
F2B P3 F4A F4B 176.9(13) . . . . ?
F3A P3 F4A F4B 165.2(9) . . . . ?
F3B P3 F4A F4B -168.0(19) . . . . ?
F5 P3 F4A F4B -99.6(9) . . . . ?
F1A P3 F4A F4B -12.3(9) . . . . ?
F2A P3 F4A F4B 118(10) . . . . ?
F1B P3 F4A F4B 8.6(14) . . . . ?
F6 P3 F4A F4B 77.1(9) . . . . ?
F2B F2A F1B F1A -38(3) . . . . ?
P3 F2A F1B F1A -27.6(17) . . . . ?
F2B F2A F1B P3 -10.4(19) . . . . ?
F4B F1A F1B F2A 65(3) . . . . ?
P3 F1A F1B F2A 28.7(17) . . . . ?
F4B F1A F1B P3 35.8(16) . . . . ?
F2B P3 F1B F2A 6.2(11) . . . . ?
F3A P3 F1B F2A 28.1(14) . . . . ?
F3B P3 F1B F2A -168(8) . . . . ?
F5 P3 F1B F2A -78.2(9) . . . . ?
F4A P3 F1B F2A 177.9(3) . . . . ?
F1A P3 F1B F2A -155.1(15) . . . . ?
F4B P3 F1B F2A -175.9(11) . . . . ?
F6 P3 F1B F2A 103.6(9) . . . . ?
F2B P3 F1B F1A 161.3(11) . . . . ?
F3A P3 F1B F1A -176.9(3) . . . . ?
F3B P3 F1B F1A -13(9) . . . . ?
F5 P3 F1B F1A 76.9(8) . . . . ?
F4A P3 F1B F1A -27.1(15) . . . . ?
F2A P3 F1B F1A 155.1(15) . . . . ?
F4B P3 F1B F1A -20.8(9) . . . . ?
F6 P3 F1B F1A -101.3(8) . . . . ?
P3 F3A F2B F2A 27(2) . . . . ?
F3B F3A F2B F2A 56(3) . . . . ?
F3B F3A F2B P3 28.7(15) . . . . ?
F1B F2A F2B F3A -16(4) . . . . ?
P3 F2A F2B F3A -27(2) . . . . ?
F1B F2A F2B P3 11(2) . . . . ?
F3B P3 F2B F3A -25.4(13) . . . . ?
F5 P3 F2B F3A -102.7(8) . . . . ?
F4A P3 F2B F3A -16.7(15) . . . . ?
F1A P3 F2B F3A 176.4(3) . . . . ?
F2A P3 F2B F3A 161.4(15) . . . . ?
F4B P3 F2B F3A 100(28) . . . . ?
F1B P3 F2B F3A 155.4(11) . . . . ?
F6 P3 F2B F3A 80.5(8) . . . . ?
F3A P3 F2B F2A -161.4(15) . . . . ?
F3B P3 F2B F2A 173.2(12) . . . . ?
F5 P3 F2B F2A 95.9(8) . . . . ?
F4A P3 F2B F2A -178.1(3) . . . . ?
F1A P3 F2B F2A 15.0(15) . . . . ?
F4B P3 F2B F2A -61(29) . . . . ?
F1B P3 F2B F2A -6.0(11) . . . . ?
F6 P3 F2B F2A -80.9(8) . . . . ?
F4B F4A F3B F3A 50(4) . . . . ?
P3 F4A F3B F3A 33(2) . . . . ?
F4B F4A F3B P3 16(2) . . . . ?
F2B F3A F3B F4A -67(3) . . . . ?
P3 F3A F3B F4A -38(2) . . . . ?
F2B F3A F3B P3 -29.9(17) . . . . ?
F2B P3 F3B F4A 169.0(15) . . . . ?
F3A P3 F3B F4A 149(2) . . . . ?
F5 P3 F3B F4A -108.4(14) . . . . ?
F1A P3 F3B F4A -29(2) . . . . ?
F2A P3 F3B F4A 177.4(4) . . . . ?
F4B P3 F3B F4A -8.9(14) . . . . ?
F1B P3 F3B F4A -17(10) . . . . ?
F6 P3 F3B F4A 69.4(14) . . . . ?
F2B P3 F3B F3A 20.5(11) . . . . ?
F5 P3 F3B F3A 103.1(7) . . . . ?
F4A P3 F3B F3A -149(2) . . . . ?
F1A P3 F3B F3A -177.1(3) . . . . ?
F2A P3 F3B F3A 28.9(19) . . . . ?
F4B P3 F3B F3A -157.4(10) . . . . ?
F1B P3 F3B F3A -165(8) . . . . ?
F6 P3 F3B F3A -79.1(8) . . . . ?
F1B F1A F4B F4A -56(3) . . . . ?
P3 F1A F4B F4A -21.4(15) . . . . ?
F1B F1A F4B P3 -34.8(15) . . . . ?
F3B F4A F4B F1A 5(4) . . . . ?
P3 F4A F4B F1A 21.7(16) . . . . ?
F3B F4A F4B P3 -17(3) . . . . ?
F2B P3 F4B F1A 79(28) . . . . ?
F3A P3 F4B F1A 176.4(3) . . . . ?
F3B P3 F4B F1A -155.3(13) . . . . ?
F5 P3 F4B F1A -78.2(8) . . . . ?
F4A P3 F4B F1A -162.1(13) . . . . ?
F2A P3 F4B F1A 19.8(13) . . . . ?
F1B P3 F4B F1A 23.6(11) . . . . ?
F6 P3 F4B F1A 98.7(8) . . . . ?
F2B P3 F4B F4A -119(28) . . . . ?
F3A P3 F4B F4A -21.4(13) . . . . ?
F3B P3 F4B F4A 6.9(11) . . . . ?
F5 P3 F4B F4A 83.9(7) . . . . ?
F1A P3 F4B F4A 162.1(13) . . . . ?
F2A P3 F4B F4A -178.1(3) . . . . ?
F1B P3 F4B F4A -174.2(10) . . . . ?
F6 P3 F4B F4A -99.2(7) . . . . ?
N2 Rh1 O1 C37 -7.8(2) . . . . ?
P2 Rh1 O1 C37 -99.9(2) . . . . ?
P1 Rh1 O1 C37 90.3(2) . . . . ?
C37 N1 N2 C38 168.6(3) . . . . ?
C37 N1 N2 Rh1 -2.4(4) . . . . ?
O1 Rh1 N2 C38 -164.0(3) . . . . ?
P2 Rh1 N2 C38 -70.7(3) . . . . ?
P1 Rh1 N2 C38 108.3(3) . . . . ?
O1 Rh1 N2 N1 5.0(2) . . . . ?
P2 Rh1 N2 N1 98.3(2) . . . . ?
P1 Rh1 N2 N1 -82.7(2) . . . . ?
C7 P1 C1 C6 -128.5(4) . . . . ?
C13 P1 C1 C6 -20.7(4) . . . . ?
Rh1 P1 C1 C6 103.5(4) . . . . ?
C7 P1 C1 C2 57.0(3) . . . . ?
C13 P1 C1 C2 164.8(3) . . . . ?
Rh1 P1 C1 C2 -71.0(3) . . . . ?
C6 C1 C2 C3 0.8(6) . . . . ?
P1 C1 C2 C3 175.5(3) . . . . ?
C1 C2 C3 C4 0.1(7) . . . . ?
C2 C3 C4 C5 -0.9(8) . . . . ?
C3 C4 C5 C6 0.9(9) . . . . ?
C4 C5 C6 C1 0.0(9) . . . . ?
C2 C1 C6 C5 -0.8(7) . . . . ?
P1 C1 C6 C5 -175.5(4) . . . . ?
C1 P1 C7 C8 11.3(4) . . . . ?
C13 P1 C7 C8 -96.1(4) . . . . ?
Rh1 P1 C7 C8 137.6(3) . . . . ?
C1 P1 C7 C12 -170.6(3) . . . . ?
C13 P1 C7 C12 82.0(3) . . . . ?
Rh1 P1 C7 C12 -44.3(3) . . . . ?
C12 C7 C8 C9 1.5(7) . . . . ?
P1 C7 C8 C9 179.6(4) . . . . ?
C7 C8 C9 C10 -1.6(9) . . . . ?
C8 C9 C10 C11 0.6(9) . . . . ?
C9 C10 C11 C12 0.6(8) . . . . ?
C10 C11 C12 C7 -0.7(7) . . . . ?
C8 C7 C12 C11 -0.4(6) . . . . ?
P1 C7 C12 C11 -178.6(3) . . . . ?
C1 P1 C13 C18 111.0(3) . . . . ?
C7 P1 C13 C18 -139.7(3) . . . . ?
Rh1 P1 C13 C18 -12.4(3) . . . . ?
C1 P1 C13 C14 -65.8(4) . . . . ?
C7 P1 C13 C14 43.5(4) . . . . ?
Rh1 P1 C13 C14 170.8(3) . . . . ?
C18 C13 C14 C15 -0.7(6) . . . . ?
P1 C13 C14 C15 176.2(3) . . . . ?
C13 C14 C15 C16 1.4(7) . . . . ?
C14 C15 C16 C17 -1.5(7) . . . . ?
C15 C16 C17 C18 1.0(6) . . . . ?
C16 C17 C18 C13 -0.3(6) . . . . ?
C14 C13 C18 C17 0.1(6) . . . . ?
P1 C13 C18 C17 -176.8(3) . . . . ?
C25 P2 C19 C24 29.3(3) . . . . ?
C31 P2 C19 C24 -78.5(3) . . . . ?
Rh1 P2 C19 C24 150.6(3) . . . . ?
C25 P2 C19 C20 -154.9(3) . . . . ?
C31 P2 C19 C20 97.3(3) . . . . ?
Rh1 P2 C19 C20 -33.6(4) . . . . ?
C24 C19 C20 C21 -1.1(6) . . . . ?
P2 C19 C20 C21 -177.0(3) . . . . ?
C19 C20 C21 C22 0.8(7) . . . . ?
C20 C21 C22 C23 0.0(7) . . . . ?
C21 C22 C23 C24 -0.5(7) . . . . ?
C20 C19 C24 C23 0.6(6) . . . . ?
P2 C19 C24 C23 176.4(3) . . . . ?
C22 C23 C24 C19 0.2(6) . . . . ?
C31 P2 C25 C30 -28.3(3) . . . . ?
C19 P2 C25 C30 -134.7(3) . . . . ?
Rh1 P2 C25 C30 101.0(3) . . . . ?
C31 P2 C25 C26 157.8(3) . . . . ?
C19 P2 C25 C26 51.4(3) . . . . ?
Rh1 P2 C25 C26 -72.9(3) . . . . ?
C30 C25 C26 C27 1.4(6) . . . . ?
P2 C25 C26 C27 175.6(3) . . . . ?
C25 C26 C27 C28 -0.6(6) . . . . ?
C26 C27 C28 C29 -0.5(7) . . . . ?
C27 C28 C29 C30 0.8(7) . . . . ?
C26 C25 C30 C29 -1.1(6) . . . . ?
P2 C25 C30 C29 -175.0(3) . . . . ?
C28 C29 C30 C25 0.0(6) . . . . ?
C25 P2 C31 C32 127.1(3) . . . . ?
C19 P2 C31 C32 -126.6(3) . . . . ?
Rh1 P2 C31 C32 2.4(4) . . . . ?
C25 P2 C31 C36 -54.0(3) . . . . ?
C19 P2 C31 C36 52.3(3) . . . . ?
Rh1 P2 C31 C36 -178.7(3) . . . . ?
C36 C31 C32 C33 0.5(6) . . . . ?
P2 C31 C32 C33 179.5(3) . . . . ?
C31 C32 C33 C34 -1.1(7) . . . . ?
C32 C33 C34 C35 0.7(7) . . . . ?
C33 C34 C35 C36 0.3(7) . . . . ?
C34 C35 C36 C31 -0.9(7) . . . . ?
C32 C31 C36 C35 0.5(6) . . . . ?
P2 C31 C36 C35 -178.5(3) . . . . ?
Rh1 O1 C37 N3 -171.4(3) . . . . ?
Rh1 O1 C37 N1 9.7(4) . . . . ?
N2 N1 C37 O1 -5.1(5) . . . . ?
N2 N1 C37 N3 175.9(3) . . . . ?
N1 N2 C38 C40 175.4(3) . . . . ?
Rh1 N2 C38 C40 -16.2(5) . . . . ?
N1 N2 C38 C39 -4.1(5) . . . . ?
Rh1 N2 C38 C39 164.3(3) . . . . ?
N2 C38 C40 C41 -45.9(5) . . . . ?
C39 C38 C40 C41 133.6(4) . . . . ?
N2 C38 C40 C45 138.1(4) . . . . ?
C39 C38 C40 C45 -42.4(5) . . . . ?
C45 C40 C41 C42 -1.1(6) . . . . ?
C38 C40 C41 C42 -177.2(4) . . . . ?
C40 C41 C42 C43 0.7(7) . . . . ?
C41 C42 C43 C44 0.2(7) . . . . ?
C42 C43 C44 C45 -0.7(8) . . . . ?
C43 C44 C45 C40 0.3(7) . . . . ?
C41 C40 C45 C44 0.6(6) . . . . ?
C38 C40 C45 C44 176.7(4) . . . . ?
